data_1525596
loop_
_publ_author_name
'Baba-Kishi, K.Z.'
'Knight, K.'
'Woodward, P.M.'

_publ_section_title
;
 The crystal structures of Pb2 Sc Ta O6 and Pb2 Sc Nb O6 in the
 paraelectric and ferroelectric states
;
_journal_name_full Ferroelectrics
_journal_page_first 21
_journal_page_last 26
_journal_volume 261
_journal_year 2001
_chemical_formula_sum 'O6 Pb2 Sc Ta'
_chemical_name_systematic 'Pb2 (Sc Ta O6)'
_space_group_IT_number 160
_symmetry_space_group_name_Hall 'P 3* -2'
_symmetry_space_group_name_H-M 'R 3 m :R'
_cell_angle_alpha 89.881
_cell_angle_beta 89.881
_cell_angle_gamma 89.881
_cell_formula_units_Z 1
_cell_length_a 8.15157
_cell_length_b 8.15157
_cell_length_c 8.15157
_cell_volume 541.653
_citation_journal_id_ASTM FEROA8
_cod_data_source_file Baba-Kishi_FEROA8_2001_1791.cif
_cod_data_source_block O6Pb2Sc1Ta1
_cod_original_cell_volume 541.6528
_cod_original_sg_symbol_Hall 'R 3 -2" (-y+z,x+z,-x+y+z)'
_cod_original_formula_sum 'O6 Pb2 Sc1 Ta1'
_cod_database_code 1525596

loop_
_symmetry_equiv_pos_as_xyz
x,y,z
z,x,y
y,z,x
y,x,z
z,y,x
x,z,y

loop_
_atom_site_label
_atom_site_type_symbol
_atom_site_fract_x
_atom_site_fract_y
_atom_site_fract_z
_atom_site_occupancy
_atom_site_U_iso_or_equiv
Sc1 Sc+3 0 0 0 0.86 0.0
O1 O-2 0.2508 -0.013 -0.013 1 0.0
Ta1 Ta+5 0 0 0 0.14 0.0
Pb1 Pb+2 0.2685 0.2685 0.2685 1 0.0
O2 O-2 0.7437 -0.0094 -0.0094 1 0.0
Pb2 Pb+2 0.7643 0.7643 0.7643 1 0.0
Sc2 Sc+3 0.5039 0.0039 0.0039 0.047 0.0
Ta2 Ta+5 0.5039 0.0039 0.0039 0.287 0.0
